data_2202094
loop_
_publ_author_name
'Englert, Ulli'
'Matern, Eberhard'
'Olkowska-Oetzel, Jolanta'
'Pikies, Jerzy'

_publ_section_title Bis(\m-di-<i>tert</i>-butylphosphido)bis[(triethylphosphine)palladium(I)](<i>Pd</i>---<i>Pd</i>)
_journal_issue 6
_journal_name_full 'Acta Crystallographica Section E'
_journal_page_first m376
_journal_page_last m377
_journal_paper_doi 10.1107/S160053680301081X
_journal_volume 59
_journal_year 2003
_chemical_formula_iupac '[Pd2 (C8 H18 P)2 (C6 H15 P)2]'
_chemical_formula_moiety 'C28 H66 P4 Pd2'
_chemical_formula_sum 'C28 H66 P4 Pd2'
_chemical_formula_weight 739.53
_chemical_name_common ' ?'
_chemical_name_systematic
;
  [Bis(\m-di-tert-butylphosphido)bis(triethylphosphine)palladium(I)]
;
_space_group_IT_number 2
_symmetry_cell_setting triclinic
_symmetry_space_group_name_Hall '-P 1'
_symmetry_space_group_name_H-M 'P -1'
_atom_sites_solution_hydrogens geom
_atom_sites_solution_primary direct
_atom_sites_solution_secondary difmap
_cell_angle_alpha 114.150(10)
_cell_angle_beta 103.670(10)
_cell_angle_gamma 101.720(10)
_cell_formula_units_Z 1.00
_cell_length_a 8.9820(9)
_cell_length_b 10.935(2)
_cell_length_c 11.296(2)
_cell_measurement_reflns_used 24
_cell_measurement_temperature 233.0(10)
_cell_measurement_theta_max 14
_cell_measurement_theta_min 11
_cell_volume 925.7(3)
_computing_cell_refinement 'CAD-4 Operations Manual'
_computing_data_collection 'CAD-4 Operations Manual (Enraf-Nonius, 1977)'
_computing_data_reduction 'PROCESS MolEN (Fair, 1990)'
_computing_molecular_graphics 'PLATON (Spek, 1990)'
_computing_structure_refinement 'SHELXL97 (Sheldrick, 1997)'
_computing_structure_solution 'SHELXS97 (Sheldrick, 1997)'
_diffrn_ambient_temperature 233.0(10)
_diffrn_measured_fraction_theta_full .997
_diffrn_measured_fraction_theta_max .997
_diffrn_measurement_device 'Enraf-Nonius CAD-4'
_diffrn_measurement_method \q/2\q
_diffrn_radiation_type MoK\a
_diffrn_radiation_wavelength 0.71073
_diffrn_reflns_av_R_equivalents 0.019
_diffrn_reflns_limit_h_max 11
_diffrn_reflns_limit_h_min -11
_diffrn_reflns_limit_k_max 13
_diffrn_reflns_limit_k_min -13
_diffrn_reflns_limit_l_max 4
_diffrn_reflns_limit_l_min -13
_diffrn_reflns_number 4955
_diffrn_reflns_theta_full 25.97
_diffrn_reflns_theta_max 26.0
_diffrn_reflns_theta_min 3.3
_diffrn_standards_decay_% 0.47
_diffrn_standards_interval_time 120
_diffrn_standards_number 3
_exptl_absorpt_coefficient_mu 1.158
_exptl_absorpt_correction_T_max 0.749
_exptl_absorpt_correction_T_min 0.695
_exptl_absorpt_correction_type empirical
_exptl_absorpt_process_details '(North et al., 1968)'
_exptl_crystal_colour red
_exptl_crystal_density_diffrn 1.327
_exptl_crystal_density_meas ?
_exptl_crystal_description 'cut fragment'
_exptl_crystal_F_000 386.00
_exptl_crystal_size_max 0.40
_exptl_crystal_size_mid 0.25
_exptl_crystal_size_min 0.25
_refine_diff_density_max 1.295
_refine_diff_density_min -.550
_refine_ls_extinction_method none
_refine_ls_goodness_of_fit_ref 1.025
_refine_ls_hydrogen_treatment constr
_refine_ls_matrix_type full
_refine_ls_number_parameters 163
_refine_ls_number_reflns 3617
_refine_ls_number_restraints 0
_refine_ls_restrained_S_all 1.025
_refine_ls_R_factor_all 0.0481
_refine_ls_R_factor_gt 0.0435
_refine_ls_shift/su_max 0.003
_refine_ls_shift/su_mean 0.000
_refine_ls_structure_factor_coef Fsqd
_refine_ls_weighting_details 'calc w = 1/[\s^2^(Fo^2^)+(0.04P)^2^+8P] where P = (Fo^2^+2Fc^2^)/3'
_refine_ls_weighting_scheme calc
_refine_ls_wR_factor_gt 0.1325
_refine_ls_wR_factor_ref 0.1341
_reflns_number_gt 3266
_reflns_number_total 3623
_reflns_threshold_expression I>2\s(I)
_cod_data_source_file na6236.cif
_cod_data_source_block I
_cod_depositor_comments
;
The following automatic conversions were performed:

'_exptl_crystal_density_meas' value 'none' was changed to '?' - the
value is perceived as not measured.

Automatic conversion script
Id: cif_fix_values 3008 2015-01-20 13:52:24Z robertas 
;
_cod_original_cell_volume 925.8(3)
_cod_database_code 2202094

loop_
_symmetry_equiv_pos_as_xyz
'x, y, z'
'-x, -y, -z'

loop_
_atom_site_label
_atom_site_fract_x
_atom_site_fract_y
_atom_site_fract_z
_atom_site_U_iso_or_equiv
_atom_site_adp_type
_atom_site_calc_flag
_atom_site_refinement_flags
_atom_site_occupancy
_atom_site_disorder_assembly
_atom_site_disorder_group
_atom_site_type_symbol
Pd 0.53266(5) 0.93446(5) 0.56989(4) 0.02742(15) Uani d . 1 . . Pd
P1 0.35742(18) 0.82055(16) 0.33932(15) 0.0300(3) Uani d . 1 . . P
P2 0.5901(2) 0.81973(17) 0.69239(17) 0.0347(4) Uani d . 1 . . P
C1 0.4247(8) 0.7051(7) 0.2006(6) 0.0382(14) Uani d . 1 . . C
C2 0.3496(12) 0.6947(12) 0.0612(8) 0.072(3) Uani d . 1 . . C
H2A 0.3647 0.7906 0.0722 0.094 Uiso calc R 1 . . H
H2B 0.2330 0.6401 0.0225 0.094 Uiso calc R 1 . . H
H2C 0.4024 0.6468 -0.0018 0.094 Uiso calc R 1 . . H
C3 0.3926(17) 0.5565(10) 0.1821(11) 0.092(4) Uani d . 1 . . C
H3A 0.4215 0.4991 0.1040 0.119 Uiso calc R 1 . . H
H3B 0.2770 0.5133 0.1632 0.119 Uiso calc R 1 . . H
H3C 0.4586 0.5605 0.2670 0.119 Uiso calc R 1 . . H
C4 0.6061(11) 0.7793(12) 0.2528(11) 0.085(3) Uani d . 1 . . C
H4A 0.6567 0.7871 0.3438 0.111 Uiso calc R 1 . . H
H4B 0.6278 0.8747 0.2616 0.111 Uiso calc R 1 . . H
H4C 0.6518 0.7241 0.1871 0.111 Uiso calc R 1 . . H
C5 0.1329(8) 0.7433(7) 0.2995(6) 0.0398(14) Uani d . 1 . . C
C6 0.0284(9) 0.7211(11) 0.1605(9) 0.068(2) Uani d . 1 . . C
H6A -0.0865 0.6939 0.1509 0.089 Uiso calc R 1 . . H
H6B 0.0446 0.6454 0.0853 0.089 Uiso calc R 1 . . H
H6C 0.0595 0.8097 0.1556 0.089 Uiso calc R 1 . . H
C7 0.0965(10) 0.8548(10) 0.4130(9) 0.070(3) Uani d . 1 . . C
H7A 0.1354 0.9472 0.4166 0.091 Uiso calc R 1 . . H
H7B 0.1520 0.8623 0.5028 0.091 Uiso calc R 1 . . H
H7C -0.0212 0.8268 0.3928 0.091 Uiso calc R 1 . . H
C8 0.0852(12) 0.6046(10) 0.3040(13) 0.084(3) Uani d . 1 . . C
H8A -0.0311 0.5738 0.2891 0.109 Uiso calc R 1 . . H
H8B 0.1485 0.6187 0.3949 0.109 Uiso calc R 1 . . H
H8C 0.1074 0.5316 0.2311 0.109 Uiso calc R 1 . . H
C9 0.4145(9) 0.7102(9) 0.7022(9) 0.0521(18) Uani d . 1 . . C
H9A 0.3440 0.6349 0.6082 0.068 Uiso calc R 1 . . H
H9B 0.4527 0.6644 0.7561 0.068 Uiso calc R 1 . . H
C10 0.3165(12) 0.7967(13) 0.7688(11) 0.078(3) Uani d . 1 . . C
H10A 0.3856 0.8701 0.8639 0.102 Uiso calc R 1 . . H
H10B 0.2235 0.7337 0.7709 0.102 Uiso calc R 1 . . H
H10C 0.2771 0.8420 0.7147 0.102 Uiso calc R 1 . . H
C11 0.6868(10) 0.6887(8) 0.6243(8) 0.0520(18) Uani d . 1 . . C
H11A 0.7003 0.6421 0.6821 0.068 Uiso calc R 1 . . H
H11B 0.6139 0.6155 0.5303 0.068 Uiso calc R 1 . . H
C12 0.8496(13) 0.7484(13) 0.6190(13) 0.086(3) Uani d . 1 . . C
H12A 0.8398 0.8029 0.5687 0.111 Uiso calc R 1 . . H
H12B 0.8870 0.6702 0.5710 0.111 Uiso calc R 1 . . H
H12C 0.9282 0.8110 0.7137 0.111 Uiso calc R 1 . . H
C13 0.7248(10) 0.9301(8) 0.8759(7) 0.0543(19) Uani d . 1 . . C
H13A 0.8268 0.9866 0.8788 0.071 Uiso calc R 1 . . H
H13B 0.6739 0.9972 0.9226 0.071 Uiso calc R 1 . . H
C14 0.7681(12) 0.8562(10) 0.9613(9) 0.074(3) Uani d . 1 . . C
H14A 0.6680 0.7963 0.9577 0.097 Uiso calc R 1 . . H
H14B 0.8333 0.9280 1.0579 0.097 Uiso calc R 1 . . H
H14C 0.8310 0.7969 0.9232 0.097 Uiso calc R 1 . . H

loop_
_atom_site_aniso_label
_atom_site_aniso_U_11
_atom_site_aniso_U_22
_atom_site_aniso_U_33
_atom_site_aniso_U_12
_atom_site_aniso_U_13
_atom_site_aniso_U_23
Pd 0.0306(2) 0.0268(2) 0.0249(2) 0.01086(17) 0.00725(17) 0.01340(18)
P1 0.0310(8) 0.0274(7) 0.0271(7) 0.0087(6) 0.0064(6) 0.0118(6)
P2 0.0392(9) 0.0369(8) 0.0362(8) 0.0167(7) 0.0126(7) 0.0236(7)
C1 0.050(4) 0.031(3) 0.031(3) 0.018(3) 0.015(3) 0.010(3)
C2 0.090(7) 0.104(7) 0.041(4) 0.056(6) 0.033(4) 0.036(5)
C3 0.174(12) 0.050(5) 0.089(7) 0.064(7) 0.086(8) 0.034(5)
C4 0.045(5) 0.110(8) 0.076(6) 0.028(5) 0.029(5) 0.017(6)
C5 0.032(3) 0.043(4) 0.033(3) 0.005(3) 0.007(3) 0.015(3)
C6 0.034(4) 0.104(7) 0.058(5) 0.014(4) 0.002(3) 0.043(5)
C7 0.046(5) 0.079(6) 0.063(5) 0.013(4) 0.031(4) 0.012(5)
C8 0.056(5) 0.063(6) 0.127(9) 0.002(4) 0.019(6) 0.056(6)
C9 0.049(4) 0.059(5) 0.065(5) 0.021(4) 0.023(4) 0.042(4)
C10 0.071(6) 0.125(9) 0.084(7) 0.050(6) 0.045(5) 0.074(7)
C11 0.068(5) 0.053(4) 0.060(5) 0.038(4) 0.031(4) 0.037(4)
C12 0.078(7) 0.115(9) 0.113(9) 0.063(7) 0.062(7) 0.070(8)
C13 0.068(5) 0.050(4) 0.033(4) 0.014(4) 0.002(3) 0.021(3)
C14 0.085(7) 0.077(6) 0.047(5) 0.017(5) -0.004(4) 0.038(5)

loop_
_atom_type_symbol
_atom_type_description
_atom_type_scat_dispersion_real
_atom_type_scat_dispersion_imag
_atom_type_scat_source
Pd Pd -.9988 1.0072 'International Tables Vol C Tables 4.2.6.8 and 6.1.1.4'
P P .1023 .0942 'International Tables Vol C Tables 4.2.6.8 and 6.1.1.4'
C C .0033 .0016 'International Tables Vol C Tables 4.2.6.8 and 6.1.1.4'
H H .0000 .0000 'International Tables Vol C Tables 4.2.6.8 and 6.1.1.4'

loop_
_geom_angle_atom_site_label_1
_geom_angle_atom_site_label_2
_geom_angle_atom_site_label_3
_geom_angle_site_symmetry_1
_geom_angle_site_symmetry_3
_geom_angle
_geom_angle_publ_flag
P2 Pd P1 . 2_676 123.52(6) yes
P2 Pd P1 . . 123.77(6) yes
P1 Pd P1 2_676 . 112.71(5) yes
P2 Pd Pd . 2_676 179.95(6) yes
P1 Pd Pd 2_676 2_676 56.45(4) yes
P1 Pd Pd . 2_676 56.26(4) yes
C5 P1 C1 . . 111.7(3) no
C5 P1 Pd . 2_676 117.3(2) no
C1 P1 Pd . 2_676 117.2(2) no
C5 P1 Pd . . 118.3(2) no
C1 P1 Pd . . 118.5(2) no
Pd P1 Pd 2_676 . 67.29(5) yes
C11 P2 C9 . . 100.5(4) no
C11 P2 C13 . . 102.8(4) no
C9 P2 C13 . . 102.7(4) no
C11 P2 Pd . . 115.6(2) no
C9 P2 Pd . . 115.8(2) no
C13 P2 Pd . . 117.1(2) no
C2 C1 C3 . . 108.4(7) no
C2 C1 C4 . . 108.5(7) no
C3 C1 C4 . . 109.0(8) no
C2 C1 P1 . . 113.5(5) no
C3 C1 P1 . . 112.9(5) no
C4 C1 P1 . . 104.2(5) no
C1 C2 H2A . . 109.5 no
C1 C2 H2B . . 109.5 no
H2A C2 H2B . . 109.5 no
C1 C2 H2C . . 109.5 no
H2A C2 H2C . . 109.5 no
H2B C2 H2C . . 109.5 no
C1 C3 H3A . . 109.5 no
C1 C3 H3B . . 109.5 no
H3A C3 H3B . . 109.5 no
C1 C3 H3C . . 109.5 no
H3A C3 H3C . . 109.5 no
H3B C3 H3C . . 109.5 no
C1 C4 H4A . . 109.5 no
C1 C4 H4B . . 109.5 no
H4A C4 H4B . . 109.5 no
C1 C4 H4C . . 109.5 no
H4A C4 H4C . . 109.5 no
H4B C4 H4C . . 109.5 no
C8 C5 C6 . . 108.7(7) no
C8 C5 C7 . . 108.6(7) no
C6 C5 C7 . . 107.9(7) no
C8 C5 P1 . . 113.6(5) no
C6 C5 P1 . . 112.8(5) no
C7 C5 P1 . . 104.9(5) no
C5 C6 H6A . . 109.5 no
C5 C6 H6B . . 109.5 no
H6A C6 H6B . . 109.5 no
C5 C6 H6C . . 109.5 no
H6A C6 H6C . . 109.5 no
H6B C6 H6C . . 109.5 no
C5 C7 H7A . . 109.5 no
C5 C7 H7B . . 109.5 no
H7A C7 H7B . . 109.5 no
C5 C7 H7C . . 109.5 no
H7A C7 H7C . . 109.5 no
H7B C7 H7C . . 109.5 no
C5 C8 H8A . . 109.5 no
C5 C8 H8B . . 109.5 no
H8A C8 H8B . . 109.5 no
C5 C8 H8C . . 109.5 no
H8A C8 H8C . . 109.5 no
H8B C8 H8C . . 109.5 no
C10 C9 P2 . . 112.3(6) no
C10 C9 H9A . . 109.1 no
P2 C9 H9A . . 109.1 no
C10 C9 H9B . . 109.1 no
P2 C9 H9B . . 109.1 no
H9A C9 H9B . . 107.9 no
C9 C10 H10A . . 109.5 no
C9 C10 H10B . . 109.5 no
H10A C10 H10B . . 109.5 no
C9 C10 H10C . . 109.5 no
H10A C10 H10C . . 109.5 no
H10B C10 H10C . . 109.5 no
C12 C11 P2 . . 114.6(6) no
C12 C11 H11A . . 108.6 no
P2 C11 H11A . . 108.6 no
C12 C11 H11B . . 108.6 no
P2 C11 H11B . . 108.6 no
H11A C11 H11B . . 107.6 no
C11 C12 H12A . . 109.5 no
C11 C12 H12B . . 109.5 no
H12A C12 H12B . . 109.5 no
C11 C12 H12C . . 109.5 no
H12A C12 H12C . . 109.5 no
H12B C12 H12C . . 109.5 no
C14 C13 P2 . . 118.5(6) no
C14 C13 H13A . . 107.7 no
P2 C13 H13A . . 107.7 no
C14 C13 H13B . . 107.7 no
P2 C13 H13B . . 107.7 no
H13A C13 H13B . . 107.1 no
C13 C14 H14A . . 109.5 no
C13 C14 H14B . . 109.5 no
H14A C14 H14B . . 109.5 no
C13 C14 H14C . . 109.5 no
H14A C14 H14C . . 109.5 no
H14B C14 H14C . . 109.5 no

loop_
_geom_bond_atom_site_label_1
_geom_bond_atom_site_label_2
_geom_bond_site_symmetry_2
_geom_bond_distance
_geom_bond_publ_flag
Pd P2 . 2.2584(15) yes
Pd P1 2_676 2.3240(17) yes
Pd P1 . 2.3293(16) yes
Pd Pd 2_676 2.5782(9) yes
P1 C5 . 1.884(7) no
P1 C1 . 1.884(6) no
P2 C11 . 1.822(7) no
P2 C9 . 1.832(7) no
P2 C13 . 1.842(7) no
C1 C2 . 1.506(10) no
C1 C3 . 1.507(10) no
C1 C4 . 1.509(11) no
C2 H2A . 0.9801 no
C2 H2B . 0.9801 no
C2 H2C . 0.9801 no
C3 H3A . 0.9801 no
C3 H3B . 0.9801 no
C3 H3C . 0.9801 no
C4 H4A . 0.9801 no
C4 H4B . 0.9801 no
C4 H4C . 0.9801 no
C5 C8 . 1.515(11) no
C5 C6 . 1.518(9) no
C5 C7 . 1.523(10) no
C6 H6A . 0.9801 no
C6 H6B . 0.9801 no
C6 H6C . 0.9801 no
C7 H7A . 0.9801 no
C7 H7B . 0.9801 no
C7 H7C . 0.9801 no
C8 H8A . 0.9801 no
C8 H8B . 0.9801 no
C8 H8C . 0.9801 no
C9 C10 . 1.519(12) no
C9 H9A . 0.9800 no
C9 H9B . 0.9800 no
C10 H10A . 0.9801 no
C10 H10B . 0.9801 no
C10 H10C . 0.9801 no
C11 C12 . 1.500(12) no
C11 H11A . 0.9800 no
C11 H11B . 0.9800 no
C12 H12A . 0.9801 no
C12 H12B . 0.9801 no
C12 H12C . 0.9801 no
C13 C14 . 1.524(10) no
C13 H13A . 0.9800 no
C13 H13B . 0.9800 no
C14 H14A . 0.9801 no
C14 H14B . 0.9801 no
C14 H14C . 0.9801 no
